data_4062889
_journal_name_full Organometallics
_journal_paper_doi 10.1021/om049739y
_journal_year 2004
_chemical_formula_sum 'C18 H10 Fe2 O6'
_chemical_formula_weight 433.96
_space_group_IT_number 14
_symmetry_cell_setting monoclinic
_symmetry_space_group_name_Hall '-P 2yab'
_symmetry_space_group_name_H-M 'P 1 21/a 1'
_cell_angle_alpha 90.00
_cell_angle_beta 96.767(6)
_cell_angle_gamma 90.00
_cell_formula_units_Z 4
_cell_length_a 13.6460(9)
_cell_length_b 6.0060(7)
_cell_length_c 20.4780(14)
_cell_measurement_temperature 293(2)
_cell_volume 1666.6(3)
_diffrn_ambient_temperature 293(2)
_exptl_crystal_density_diffrn 1.729
_cod_depositor_comments
;
The following automatic conversions were performed:
'_symmetry_cell_setting' value 'Monoclinic' changed to 'monoclinic'
according to '/home/saulius/struct/CIF-dictionaries/cif_core.dic'
dictionary named 'cif_core.dic' version 2.4.1 from 2010-06-29.

Automatic conversion script
Id: cif_fix_enum 1527 2010-12-29 10:47:43Z saulius 
;
_cod_original_sg_symbol_H-M 'P 21/a'
_cod_database_code 4062889

loop_
_symmetry_equiv_pos_as_xyz
'x, y, z'
'-x+1/2, y+1/2, -z'
'-x, -y, -z'
'x-1/2, -y-1/2, z'

loop_
_atom_site_label
_atom_site_type_symbol
_atom_site_fract_x
_atom_site_fract_y
_atom_site_fract_z
_atom_site_U_iso_or_equiv
_atom_site_adp_type
_atom_site_occupancy
_atom_site_calc_flag
_atom_site_refinement_flags
_atom_site_disorder_assembly
_atom_site_disorder_group
Fe1 Fe 0.61488(3) 0.54426(9) 0.12592(2) 0.03484(16) Uani 1 d . . .
Fe2 Fe 0.83987(4) 0.51163(7) 0.37953(2) 0.03436(16) Uani 1 d . . .
C7 C 0.8389(2) 0.3143(5) 0.24908(16) 0.0364(8) Uani 1 d . . .
H7 H 0.8498 0.2136 0.2162 0.044 Uiso 1 calc R . .
C8 C 0.7926(2) 0.5074(5) 0.23439(15) 0.0311(7) Uani 1 d . . .
C9 C 0.7571(2) 0.5798(6) 0.16786(16) 0.0339(7) Uani 1 d . . .
C10 C 0.7159(2) 0.7903(6) 0.14655(17) 0.0403(8) Uani 1 d . . .
H10 H 0.7090 0.9131 0.1733 0.048 Uiso 1 calc R . .
C11 C 0.6877(2) 0.7801(7) 0.07798(17) 0.0473(9) Uani 1 d . . .
H11 H 0.6592 0.8953 0.0520 0.057 Uiso 1 calc R . .
C12 C 0.7098(2) 0.5681(7) 0.05581(17) 0.0482(9) Uani 1 d . . .
H12 H 0.6982 0.5179 0.0126 0.058 Uiso 1 calc R . .
C13 C 0.7525(2) 0.4433(7) 0.10991(16) 0.0410(8) Uani 1 d . . .
H13 H 0.7742 0.2968 0.1084 0.049 Uiso 1 calc R . .
C14 C 0.5384(3) 0.4155(10) 0.1957(2) 0.0747(16) Uani 1 d . . .
H14 H 0.5653 0.3811 0.2384 0.090 Uiso 1 calc R . .
C15 C 0.4971(3) 0.6175(9) 0.1741(3) 0.0713(14) Uani 1 d . . .
H15 H 0.4913 0.7425 0.2002 0.086 Uiso 1 calc R . .
C16 C 0.4662(3) 0.6027(8) 0.1080(2) 0.0646(12) Uani 1 d . . .
H16 H 0.4359 0.7156 0.0818 0.077 Uiso 1 calc R . .
C17 C 0.4876(3) 0.3922(8) 0.0870(2) 0.0603(11) Uani 1 d . . .
H17 H 0.4745 0.3396 0.0441 0.072 Uiso 1 calc R . .
C18 C 0.5319(3) 0.2714(7) 0.1404(3) 0.0667(13) Uani 1 d . . .
H18 H 0.5532 0.1244 0.1400 0.080 Uiso 1 calc R . .
O1 O 0.6479(2) 0.2877(5) 0.37667(15) 0.0731(9) Uani 1 d . . .
O2 O 0.9406(2) 0.2571(5) 0.49232(15) 0.0798(10) Uani 1 d . . .
O3 O 0.7780(2) 0.9025(5) 0.45395(14) 0.0712(9) Uani 1 d . . .
O4 O 1.03023(18) 0.6857(5) 0.34647(15) 0.0615(8) Uani 1 d . . .
O5 O 0.91644(19) 0.0966(4) 0.33561(13) 0.0533(7) Uani 1 d . . .
O6 O 0.73327(18) 0.8211(4) 0.28884(11) 0.0476(6) Uani 1 d . . .
C1 C 0.7214(3) 0.3744(6) 0.37846(17) 0.0439(9) Uani 1 d . . .
C2 C 0.9006(3) 0.3554(6) 0.45060(19) 0.0487(9) Uani 1 d . . .
C3 C 0.8031(3) 0.7556(6) 0.42564(17) 0.0460(9) Uani 1 d . . .
C4 C 0.9565(3) 0.6259(6) 0.35974(17) 0.0398(8) Uani 1 d . . .
C5 C 0.8723(2) 0.2650(5) 0.31835(17) 0.0375(8) Uani 1 d . . .
C6 C 0.7783(2) 0.6488(5) 0.29341(15) 0.0331(7) Uani 1 d . . .

loop_
_atom_site_aniso_label
_atom_site_aniso_U_11
_atom_site_aniso_U_22
_atom_site_aniso_U_33
_atom_site_aniso_U_23
_atom_site_aniso_U_13
_atom_site_aniso_U_12
Fe1 0.0227(2) 0.0489(3) 0.0330(3) -0.0008(2) 0.00385(19) -0.0015(2)
Fe2 0.0327(3) 0.0352(3) 0.0344(3) 0.0013(2) 0.0005(2) -0.0036(2)
C7 0.0298(17) 0.0390(19) 0.0401(19) -0.0071(15) 0.0037(14) 0.0019(14)
C8 0.0210(15) 0.0351(18) 0.0368(17) -0.0017(14) 0.0019(13) -0.0010(12)
C9 0.0202(15) 0.0442(19) 0.0375(18) -0.0010(15) 0.0032(13) -0.0018(14)
C10 0.0331(18) 0.044(2) 0.044(2) 0.0063(16) 0.0040(15) -0.0028(15)
C11 0.0364(19) 0.065(3) 0.041(2) 0.0185(18) 0.0043(16) -0.0009(18)
C12 0.0335(18) 0.081(3) 0.0318(18) -0.0011(19) 0.0096(15) -0.0003(19)
C13 0.0281(17) 0.057(2) 0.0385(19) -0.0033(17) 0.0069(15) 0.0039(16)
C14 0.034(2) 0.141(5) 0.049(3) 0.034(3) 0.0047(19) -0.030(3)
C15 0.039(2) 0.096(4) 0.085(4) -0.029(3) 0.032(2) -0.014(2)
C16 0.0281(19) 0.079(3) 0.086(3) 0.009(3) 0.004(2) 0.007(2)
C17 0.037(2) 0.083(3) 0.060(3) -0.009(2) -0.0018(19) -0.017(2)
C18 0.039(2) 0.051(3) 0.112(4) 0.013(3) 0.019(2) -0.0094(19)
O1 0.0443(16) 0.075(2) 0.101(3) 0.0086(18) 0.0106(16) -0.0183(16)
O2 0.094(2) 0.071(2) 0.065(2) 0.0231(17) -0.0306(17) -0.0100(18)
O3 0.097(2) 0.0551(19) 0.0660(19) -0.0169(16) 0.0286(18) 0.0004(17)
O4 0.0351(14) 0.0589(17) 0.091(2) 0.0132(16) 0.0107(15) -0.0020(13)
O5 0.0554(16) 0.0381(15) 0.0644(18) 0.0049(12) -0.0014(13) 0.0136(13)
O6 0.0532(15) 0.0427(15) 0.0452(15) -0.0030(12) -0.0010(12) 0.0162(12)
C1 0.044(2) 0.041(2) 0.046(2) 0.0036(17) 0.0051(17) 0.0008(17)
C2 0.051(2) 0.046(2) 0.047(2) 0.0067(18) -0.0059(18) -0.0129(18)
C3 0.054(2) 0.046(2) 0.038(2) 0.0002(17) 0.0063(17) -0.0083(18)
C4 0.039(2) 0.0359(19) 0.042(2) 0.0053(15) -0.0050(16) 0.0044(16)
C5 0.0274(16) 0.0339(18) 0.050(2) -0.0006(16) 0.0019(15) -0.0002(14)
C6 0.0263(16) 0.0351(18) 0.0370(18) 0.0000(14) 0.0003(13) -0.0024(14)

loop_
_geom_bond_atom_site_label_1
_geom_bond_atom_site_label_2
_geom_bond_distance
_geom_bond_site_symmetry_2
_geom_bond_publ_flag
Fe1 C14 2.020(4) . ?
Fe1 C18 2.033(4) . ?
Fe1 C13 2.037(3) . ?
Fe1 C10 2.032(3) . ?
Fe1 C15 2.031(4) . ?
Fe1 C9 2.039(3) . ?
Fe1 C17 2.040(4) . ?
Fe1 C11 2.047(3) . ?
Fe1 C12 2.049(3) . ?
Fe1 C16 2.049(4) . ?
Fe2 C1 1.813(4) . ?
Fe2 C4 1.822(4) . ?
Fe2 C3 1.844(4) . ?
Fe2 C2 1.844(4) . ?
Fe2 C5 2.022(3) . ?
Fe2 C6 2.036(3) . ?
C7 C8 1.338(4) . ?
C7 C5 1.468(5) . ?
C7 H7 0.9300 . ?
C8 C9 1.457(4) . ?
C8 C6 1.508(4) . ?
C9 C10 1.431(5) . ?
C9 C13 1.437(5) . ?
C10 C11 1.413(5) . ?
C10 H10 0.9300 . ?
C11 C12 1.397(5) . ?
C11 H11 0.9300 . ?
C12 C13 1.406(5) . ?
C12 H12 0.9300 . ?
C13 H13 0.9300 . ?
C14 C15 1.388(7) . ?
C14 C18 1.419(6) . ?
C14 H14 0.9300 . ?
C15 C16 1.373(6) . ?
C15 H15 0.9300 . ?
C16 C17 1.378(6) . ?
C16 H16 0.9300 . ?
C17 C18 1.392(6) . ?
C17 H17 0.9300 . ?
C18 H18 0.9300 . ?
O1 C1 1.127(4) . ?
O2 C2 1.125(4) . ?
O3 C3 1.131(4) . ?
O4 C4 1.132(4) . ?
O5 C5 1.208(4) . ?
O6 C6 1.201(4) . ?
